data_4021150
loop_
_publ_author_name
'Yoshihiko Yamamoto'
'Shoji Kuwabara'
'Yoji Ando'
'Hitomi Nagata'
'Hisao Nishiyama'
'Kenji Itoh'

_publ_section_title
;
 Palladium(0)-Catalyzed Cyclization of Electron-Deficient
 Enynes and Enediynes
;
_journal_name_full 'Journal of Organic Chemistry'
_journal_page_first 6697
_journal_page_last 6705
_journal_paper_doi 10.1021/jo049072p
_journal_volume 69
_journal_year 2004
_chemical_formula_sum 'C16 H19 N O4 S'
_chemical_formula_weight 321.38
_space_group_IT_number 61
_symmetry_cell_setting orthorhombic
_symmetry_space_group_name_Hall '-P 2ac 2ab'
_symmetry_space_group_name_H-M 'P b c a'
_cell_angle_alpha 90.00
_cell_angle_beta 90.00
_cell_angle_gamma 90.00
_cell_formula_units_Z 8
_cell_length_a 11.8392(10)
_cell_length_b 13.5708(12)
_cell_length_c 19.6855(17)
_cell_measurement_temperature 173(2)
_cell_volume 3162.8(5)
_diffrn_ambient_temperature 173(2)
_exptl_crystal_density_diffrn 1.350
_cod_depositor_comments
;
The following automatic conversions were performed:
'_symmetry_cell_setting' value 'Orthorhombic' changed to 'orthorhombic'
according to '/home/saulius/struct/CIF-dictionaries/cif_core.dic'
dictionary named 'cif_core.dic' version 2.4.1 from 2010-06-29.

Automatic conversion script
Id: cif_fix_enum 1527 2010-12-29 10:47:43Z saulius 
;
_cod_database_code 4021150

loop_
_symmetry_equiv_pos_as_xyz
'x, y, z'
'-x+1/2, -y, z+1/2'
'-x, y+1/2, -z+1/2'
'x+1/2, -y+1/2, -z'
'-x, -y, -z'
'x-1/2, y, -z-1/2'
'x, -y-1/2, z-1/2'
'-x-1/2, y-1/2, z'

loop_
_atom_site_label
_atom_site_type_symbol
_atom_site_fract_x
_atom_site_fract_y
_atom_site_fract_z
_atom_site_U_iso_or_equiv
_atom_site_adp_type
_atom_site_occupancy
_atom_site_symmetry_multiplicity
_atom_site_calc_flag
_atom_site_refinement_flags
_atom_site_disorder_assembly
_atom_site_disorder_group
C1 C 0.60564(14) 0.48043(12) 0.80030(8) 0.0295(3) Uani 1 1 d . . .
C2 C 0.68731(13) 0.46630(11) 0.74445(9) 0.0270(3) Uani 1 1 d . . .
H2 H 0.7641 0.4564 0.7567 0.032 Uiso 1 1 calc R . .
C3 C 0.66266(12) 0.46622(11) 0.67848(8) 0.0247(3) Uani 1 1 d . . .
C4 C 0.75257(13) 0.44567(11) 0.62587(9) 0.0274(3) Uani 1 1 d . . .
H4A H 0.7605 0.5032 0.5953 0.033 Uiso 1 1 calc R . .
H4B H 0.8260 0.4345 0.6486 0.033 Uiso 1 1 calc R . .
C5 C 0.60595(14) 0.35138(11) 0.56567(8) 0.0270(3) Uani 1 1 d . . .
H5 H 0.5845 0.3017 0.5342 0.032 Uiso 1 1 calc R . .
C6 C 0.52702(13) 0.41218(12) 0.58898(8) 0.0258(3) Uani 1 1 d . . .
C7 C 0.54871(13) 0.48260(13) 0.64668(8) 0.0290(3) Uani 1 1 d . . .
H7A H 0.5442 0.5511 0.6296 0.035 Uiso 1 1 calc R . .
H7B H 0.4894 0.4741 0.6817 0.035 Uiso 1 1 calc R . .
C8 C 0.41155(15) 0.41590(15) 0.55797(9) 0.0360(4) Uani 1 1 d . . .
H8A H 0.4011 0.4793 0.5349 0.054 Uiso 1 1 calc R . .
H8B H 0.3545 0.4086 0.5937 0.054 Uiso 1 1 calc R . .
H8C H 0.4035 0.3622 0.5250 0.054 Uiso 1 1 calc R . .
C9 C 0.5882(2) 0.4804(2) 0.91995(10) 0.0524(6) Uani 1 1 d . . .
H9A H 0.5487 0.5438 0.9187 0.079 Uiso 1 1 calc R . .
H9B H 0.6355 0.4770 0.9607 0.079 Uiso 1 1 calc R . .
H9C H 0.5328 0.4268 0.9209 0.079 Uiso 1 1 calc R . .
C10 C 0.77305(13) 0.22984(12) 0.68742(8) 0.0260(3) Uani 1 1 d . . .
C11 C 0.67017(14) 0.19178(12) 0.70928(9) 0.0297(3) Uani 1 1 d . . .
H11 H 0.6133 0.1741 0.6775 0.036 Uiso 1 1 calc R . .
C12 C 0.65255(15) 0.18021(13) 0.77828(9) 0.0335(4) Uani 1 1 d . . .
H12 H 0.5825 0.1545 0.7937 0.040 Uiso 1 1 calc R . .
C13 C 0.73473(16) 0.20517(13) 0.82542(9) 0.0336(4) Uani 1 1 d . . .
C14 C 0.83821(16) 0.24088(14) 0.80214(10) 0.0360(4) Uani 1 1 d . . .
H14 H 0.8962 0.2562 0.8338 0.043 Uiso 1 1 calc R . .
C15 C 0.85741(14) 0.25435(12) 0.73311(10) 0.0320(4) Uani 1 1 d . . .
H15 H 0.9274 0.2800 0.7175 0.038 Uiso 1 1 calc R . .
C16 C 0.7109(2) 0.19487(18) 0.90032(10) 0.0500(6) Uani 1 1 d . . .
H16A H 0.6597 0.2475 0.9148 0.075 Uiso 1 1 calc R . .
H16B H 0.7818 0.1996 0.9258 0.075 Uiso 1 1 calc R . .
H16C H 0.6757 0.1308 0.9091 0.075 Uiso 1 1 calc R . .
N1 N 0.72103(11) 0.35730(10) 0.58573(7) 0.0261(3) Uani 1 1 d . . .
O1 O 0.50570(11) 0.49669(12) 0.79589(7) 0.0433(3) Uani 1 1 d . . .
O2 O 0.65833(11) 0.47082(11) 0.86031(7) 0.0404(3) Uani 1 1 d . . .
O3 O 0.73589(12) 0.17974(9) 0.56130(7) 0.0394(3) Uani 1 1 d . . .
O4 O 0.90813(12) 0.27533(11) 0.58946(7) 0.0427(4) Uani 1 1 d . . .
S1 S 0.79105(4) 0.25477(3) 0.60056(2) 0.02909(15) Uani 1 1 d . . .

loop_
_atom_site_aniso_label
_atom_site_aniso_U_11
_atom_site_aniso_U_22
_atom_site_aniso_U_33
_atom_site_aniso_U_23
_atom_site_aniso_U_13
_atom_site_aniso_U_12
C1 0.0289(8) 0.0286(8) 0.0309(8) -0.0035(6) -0.0027(6) -0.0003(6)
C2 0.0220(7) 0.0234(7) 0.0356(8) -0.0041(6) -0.0028(6) 0.0005(5)
C3 0.0231(7) 0.0177(7) 0.0334(8) -0.0037(5) 0.0024(6) -0.0007(5)
C4 0.0253(7) 0.0202(7) 0.0367(8) 0.0004(6) 0.0065(6) -0.0014(5)
C5 0.0354(8) 0.0230(7) 0.0228(7) 0.0013(5) 0.0020(6) -0.0007(6)
C6 0.0284(7) 0.0259(7) 0.0229(7) 0.0025(6) 0.0006(6) -0.0009(6)
C7 0.0260(8) 0.0293(8) 0.0315(8) -0.0060(6) -0.0017(6) 0.0054(6)
C8 0.0326(9) 0.0440(10) 0.0314(8) -0.0003(7) -0.0061(7) -0.0008(7)
C9 0.0470(12) 0.0790(17) 0.0313(9) -0.0050(10) 0.0019(8) -0.0072(11)
C10 0.0293(8) 0.0194(7) 0.0295(7) 0.0026(6) 0.0060(6) 0.0054(6)
C11 0.0296(8) 0.0253(8) 0.0342(8) 0.0028(6) 0.0024(6) -0.0006(6)
C12 0.0341(9) 0.0288(8) 0.0378(9) 0.0058(7) 0.0117(7) -0.0003(6)
C13 0.0455(10) 0.0253(8) 0.0299(8) 0.0029(6) 0.0070(7) 0.0061(7)
C14 0.0397(10) 0.0336(9) 0.0349(9) -0.0012(7) -0.0049(7) 0.0034(7)
C15 0.0260(8) 0.0308(9) 0.0393(9) 0.0026(6) 0.0051(7) 0.0015(6)
C16 0.0738(16) 0.0458(13) 0.0306(9) 0.0038(8) 0.0099(9) 0.0040(10)
N1 0.0298(7) 0.0205(6) 0.0279(6) 0.0014(5) 0.0058(5) 0.0037(5)
O1 0.0296(6) 0.0664(9) 0.0339(7) -0.0012(6) 0.0023(5) 0.0096(6)
O2 0.0332(7) 0.0582(9) 0.0299(6) -0.0040(6) -0.0038(5) -0.0022(6)
O3 0.0598(8) 0.0248(6) 0.0336(6) -0.0049(5) 0.0065(6) 0.0078(5)
O4 0.0369(7) 0.0424(8) 0.0489(8) 0.0078(6) 0.0209(6) 0.0111(6)
S1 0.0351(3) 0.0231(2) 0.0291(2) 0.00086(13) 0.01175(15) 0.00721(14)

loop_
_geom_bond_atom_site_label_1
_geom_bond_atom_site_label_2
_geom_bond_distance
_geom_bond_site_symmetry_2
_geom_bond_publ_flag
C1 O1 1.207(2) . ?
C1 O2 1.342(2) . ?
C1 C2 1.477(2) . ?
C2 C3 1.331(2) . ?
C3 C7 1.504(2) . ?
C3 C4 1.511(2) . ?
C4 N1 1.484(2) . ?
C5 C6 1.328(2) . ?
C5 N1 1.421(2) . ?
C6 C8 1.498(2) . ?
C6 C7 1.506(2) . ?
C9 O2 1.444(2) . ?
C10 C15 1.385(3) . ?
C10 C11 1.391(2) . ?
C10 S1 1.7560(17) . ?
C11 C12 1.383(2) . ?
C12 C13 1.387(3) . ?
C13 C14 1.395(3) . ?
C13 C16 1.508(2) . ?
C14 C15 1.390(3) . ?
N1 S1 1.6459(14) . ?
O3 S1 1.4355(14) . ?
O4 S1 1.4307(14) . ?

loop_
_cod_related_entry_id
_cod_related_entry_database
_cod_related_entry_code
1 ChemSpider 30658496
